data_1001766
loop_
_publ_author_name
'Borel, M-M'
'Leclaire, A'
'Chardon, J'
'Michel, C'
'Raveau, B'

_publ_section_title
;
New molybdeno- and tungstodiphosphates with the (N H4)2 Mo O2 P2
O7chain-like structure
;
_journal_coden_ASTM CMCAEK
_journal_name_full
;
Comptes Rendus Hebdomadaires des Seances de l'Academie des Sciences,
Ser. II (1994-)
;
_journal_page_first 189
_journal_page_last 195
_journal_volume 324
_journal_year 1997
_chemical_formula_structural 'K2 (W P2 O9)'
_chemical_formula_sum 'K2 O9 P2 W'
_chemical_name_systematic 'Dipotassium catena-tungstodiphosphate'
_space_group_IT_number 15
_symmetry_cell_setting monoclinic
_symmetry_Int_Tables_number 15
_symmetry_space_group_name_Hall '-C 2yc'
_symmetry_space_group_name_H-M 'C 1 2/c 1'
_cell_angle_alpha 90
_cell_angle_beta 98.34(1)
_cell_angle_gamma 90
_cell_formula_units_Z 8
_cell_length_a 13.766(1)
_cell_length_b 8.002(1)
_cell_length_c 15.497(1)
_cell_volume 1689.0
_refine_ls_R_factor_all 0.039
_cod_database_code 1001766

loop_
_symmetry_equiv_pos_as_xyz
x,y,z
-x,y,1/2-z
-x,-y,-z
x,-y,1/2+z
1/2+x,1/2+y,z
1/2-x,1/2+y,1/2-z
1/2-x,1/2-y,-z
1/2+x,1/2-y,1/2+z

loop_
_atom_site_label
_atom_site_type_symbol
_atom_site_symmetry_multiplicity
_atom_site_Wyckoff_symbol
_atom_site_fract_x
_atom_site_fract_y
_atom_site_fract_z
_atom_site_occupancy
_atom_site_attached_hydrogens
_atom_site_calc_flag
W1 W6+ 8 f 0.11472(5) 0.14487(9) 0.13527(4) 1. 0 d
P1 P5+ 8 f 0.1283(3) 0.0821(5) 0.3443(2) 1. 0 d
P2 P5+ 8 f -0.0367(3) 0.5596(2) 0.5768(2) 1. 0 d
K1 K1+ 8 f 0.3543(2) 0.1619(5) 0.2613(2) 1. 0 d
K2 K1+ 8 f 0.1436(2) 0.5817(4) -0.0216(2) 1. 0 d
O1 O2- 8 f 0.1468(6) 0.331(1) 0.1866(6) 1. 0 d
O2 O2- 8 f 0.2255(7) 0.075(1) 0.1120(6) 1. 0 d
O3 O2- 8 f 0.0711(6) 0.250(1) 0.0195(6) 1. 0 d
O4 O2- 8 f 0.1220(6) 0.019(1) 0.2491(8) 1. 0 d
O5 O2- 8 f -0.0367(6) 0.181(1) 0.1449(6) 1. 0 d
O6 O2- 8 f 0.0525(6) -0.088(1) 0.0821(6) 1. 0 d
O7 O2- 8 f 0.1257(7) -0.090(1) 0.3965(6) 1. 0 d
O8 O2- 8 f 0.2226(6) 0.167(1) 0.3780(6) 1. 0 d
O9 O2- 8 f -0.0259(6) 0.352(1) 0.6296(6) 1. 0 d

loop_
_atom_type_symbol
_atom_type_oxidation_number
W6+ 6.000
P5+ 5.000
K1+ 1.000
O2- -2.000
